data_1561205
loop_
_publ_author_name
'Guo, Meng Yue'
'Zhang, Xin'
'Zhao, Liang'
'Li, Yue Kang'
'Chen, Dian Yu'
'Yang, Gao Wen'
'Li, Qiao Yun'

_publ_section_title
;
 Regulation of deprotonation of 3,3-di(1H-tetrazol-5-yl)pentanedioic acid:
 Solvothermal synthesis of La(III) and heterometallic La(III)/Cu(II)
 compounds for ablation of A549 cells
;
_journal_name_full 'Journal of Solid State Chemistry'
_journal_page_first 104
_journal_page_last 109
_journal_paper_doi 10.1016/j.jssc.2018.01.006
_journal_volume 259
_journal_year 2018
_chemical_formula_moiety 'C7 H13 La N8 O8, 4(H2 O)'
_chemical_formula_sum 'C7 H21 La N8 O12'
_chemical_formula_weight 548.23
_space_group_crystal_system triclinic
_space_group_IT_number 2
_space_group_name_Hall '-P 1'
_space_group_name_H-M_alt 'P -1'
_atom_sites_solution_hydrogens mixed
_cell_angle_alpha 97.443(2)
_cell_angle_beta 91.4580(10)
_cell_angle_gamma 96.6640(10)
_cell_formula_units_Z 2
_cell_length_a 7.9759(12)
_cell_length_b 10.7082(12)
_cell_length_c 11.600(2)
_cell_measurement_reflns_used 22714
_cell_measurement_temperature 291(2)
_cell_measurement_theta_max 27.48
_cell_measurement_theta_min 2.56
_cell_volume 974.9(2)
_computing_molecular_graphics 'SHELXL-2014 (Sheldrick, 2014)'
_computing_publication_material 'SHELXL-2014 (Sheldrick, 2014)'
_computing_structure_refinement 'SHELXL-2014 (Sheldrick, 2014)'
_diffrn_ambient_temperature 291(2)
_diffrn_measured_fraction_theta_full 0.964
_diffrn_measured_fraction_theta_max 0.964
_diffrn_measurement_device_type 'Bruker Apex Duo II'
_diffrn_measurement_method 'phi and omiga scan'
_diffrn_radiation_type MoK\a
_diffrn_radiation_wavelength 0.71073
_diffrn_reflns_av_R_equivalents 0.0153
_diffrn_reflns_av_unetI/netI 0.0151
_diffrn_reflns_Laue_measured_fraction_full 0.964
_diffrn_reflns_Laue_measured_fraction_max 0.964
_diffrn_reflns_limit_h_max 9
_diffrn_reflns_limit_h_min -9
_diffrn_reflns_limit_k_max 12
_diffrn_reflns_limit_k_min -12
_diffrn_reflns_limit_l_max 14
_diffrn_reflns_limit_l_min -14
_diffrn_reflns_number 9281
_diffrn_reflns_point_group_measured_fraction_full 0.964
_diffrn_reflns_point_group_measured_fraction_max 0.964
_diffrn_reflns_theta_full 25.242
_diffrn_reflns_theta_max 25.497
_diffrn_reflns_theta_min 1.772
_exptl_absorpt_coefficient_mu 2.265
_exptl_crystal_density_diffrn 1.868
_exptl_crystal_description block
_exptl_crystal_F_000 544
_exptl_crystal_size_max 0.220
_exptl_crystal_size_mid 0.200
_exptl_crystal_size_min 0.200
_refine_diff_density_max 0.947
_refine_diff_density_min -0.860
_refine_diff_density_rms 0.101
_refine_ls_extinction_coef .
_refine_ls_extinction_method none
_refine_ls_goodness_of_fit_ref 1.068
_refine_ls_hydrogen_treatment constr
_refine_ls_matrix_type full
_refine_ls_number_parameters 253
_refine_ls_number_reflns 3489
_refine_ls_number_restraints 18
_refine_ls_restrained_S_all 1.073
_refine_ls_R_factor_all 0.0242
_refine_ls_R_factor_gt 0.0238
_refine_ls_shift/su_max 0.004
_refine_ls_shift/su_mean 0.003
_refine_ls_structure_factor_coef Fsqd
_refine_ls_weighting_details 'w=1/[\s^2^(Fo^2^)+(0.0156P)^2^+3.6097P] where P=(Fo^2^+2Fc^2^)/3'
_refine_ls_weighting_scheme calc
_refine_ls_wR_factor_gt 0.0570
_refine_ls_wR_factor_ref 0.0574
_reflns_Friedel_coverage 0.000
_reflns_Friedel_fraction_full .
_reflns_Friedel_fraction_max .
_reflns_number_gt 3442
_reflns_number_total 3489
_reflns_threshold_expression 'I > 2\s(I)'
_cod_data_source_file 1.cif
_cod_data_source_block t
_cod_database_code 1561205
_shelx_space_group_comment
;
The symmetry employed for this shelxl refinement is uniquely defined
by the following loop, which should always be used as a source of
symmetry information in preference to the above space-group names.
They are only intended as comments.
;
_shelx_estimated_absorpt_t_min 0.636
_shelx_estimated_absorpt_t_max 0.660
_shelxl_version_number 2014-3

loop_
_space_group_symop_operation_xyz
'x, y, z'
'-x, -y, -z'

loop_
_atom_site_label
_atom_site_type_symbol
_atom_site_fract_x
_atom_site_fract_y
_atom_site_fract_z
_atom_site_U_iso_or_equiv
_atom_site_adp_type
_atom_site_occupancy
_atom_site_site_symmetry_order
_atom_site_calc_flag
_atom_site_refinement_flags_posn
_atom_site_refinement_flags_adp
_atom_site_refinement_flags_occupancy
_atom_site_disorder_assembly
_atom_site_disorder_group
La1 La 0.02660(2) 0.34748(2) -0.12575(2) 0.01507(7) Uani 1 1 d . . . . .
O1 O 0.1463(3) 0.4765(2) 0.0793(2) 0.0251(5) Uani 1 1 d . . . . .
O2 O 0.2852(3) 0.3240(3) 0.0043(2) 0.0381(7) Uani 1 1 d . . . . .
O3 O 0.8203(3) 0.2789(2) 0.0233(2) 0.0274(5) Uani 1 1 d . . . . .
O4 O 0.7850(3) 0.4522(2) 0.1457(2) 0.0239(5) Uani 1 1 d . . . . .
O5 O 0.2549(4) 0.2806(3) -0.2644(2) 0.0377(6) Uani 1 1 d . . . . .
H5B H 0.3090 0.3342 -0.3028 0.057 Uiso 1 1 d R U . . .
H5C H 0.2995 0.2198 -0.2404 0.057 Uiso 1 1 d R U . . .
O6 O 0.0479(3) 0.1137(2) -0.1252(2) 0.0339(6) Uani 1 1 d . . . . .
H6A H -0.0147 0.0708 -0.1803 0.051 Uiso 1 1 d R U . . .
H6B H 0.1499 0.1000 -0.1347 0.051 Uiso 1 1 d R U . . .
O7 O -0.2245(4) 0.2177(3) -0.2449(3) 0.0467(8) Uani 1 1 d . . . . .
H7A H -0.2367 0.2477 -0.3086 0.070 Uiso 1 1 d R U . . .
H7B H -0.2074 0.1405 -0.2592 0.070 Uiso 1 1 d R U . . .
O8 O -0.0285(3) 0.4234(3) -0.3232(2) 0.0443(8) Uani 1 1 d . . . . .
H8A H 0.0575 0.4166 -0.3644 0.066 Uiso 1 1 d R U . . .
H8B H -0.0974 0.3983 -0.4012 0.066 Uiso 1 1 d R U . . .
C5 C 0.7426(4) 0.3398(3) 0.1018(3) 0.0182(6) Uani 1 1 d . . . . .
N1 N 0.6250(4) 0.5145(3) 0.3817(2) 0.0225(6) Uani 1 1 d . . . . .
N2 N 0.7192(4) 0.5121(3) 0.4791(2) 0.0265(6) Uani 1 1 d . . . . .
N3 N 0.7299(4) 0.3938(3) 0.4947(3) 0.0337(7) Uani 1 1 d . . . . .
N4 N 0.6439(4) 0.3168(3) 0.4078(3) 0.0315(7) Uani 1 1 d . . . . .
N5 N 0.2698(4) 0.1427(3) 0.2068(3) 0.0313(7) Uani 1 1 d . . . . .
H5A H 0.3096 0.1029 0.1463 0.038 Uiso 1 1 calc R U . . .
N6 N 0.1330(4) 0.1024(3) 0.2642(3) 0.0391(8) Uani 1 1 d . U . . .
N7 N 0.1087(5) 0.1861(3) 0.3513(3) 0.0434(9) Uani 1 1 d . . . . .
N8 N 0.2323(4) 0.2827(3) 0.3505(3) 0.0288(7) Uani 1 1 d . . . . .
C1 C 0.2710(4) 0.4136(3) 0.0817(3) 0.0180(6) Uani 1 1 d . U . . .
C2 C 0.4051(4) 0.4546(3) 0.1790(3) 0.0183(6) Uani 1 1 d . . . . .
H2A H 0.3566 0.5058 0.2418 0.022 Uiso 1 1 calc R U . . .
H2B H 0.4971 0.5078 0.1500 0.022 Uiso 1 1 calc R U . . .
C3 C 0.4785(4) 0.3435(3) 0.2289(3) 0.0146(6) Uani 1 1 d . . . . .
C4 C 0.5852(4) 0.2667(3) 0.1430(3) 0.0175(6) Uani 1 1 d . U . . .
H4A H 0.6195 0.1968 0.1798 0.021 Uiso 1 1 calc R U . . .
H4B H 0.5137 0.2305 0.0752 0.021 Uiso 1 1 calc R U . . .
C6 C 0.5828(4) 0.3936(3) 0.3399(3) 0.0174(6) Uani 1 1 d . . . . .
C7 C 0.3303(4) 0.2543(3) 0.2614(3) 0.0185(6) Uani 1 1 d . . . . .
O9 O 0.2811(3) -0.0050(2) 0.9835(2) 0.0339(6) Uani 1 1 d . . . . .
H9A H 0.1759 -0.0266 0.9890 0.051 Uiso 1 1 d R U . . .
H9B H 0.3336 -0.0695 0.9851 0.051 Uiso 1 1 d R U . . .
O10 O 0.4614(4) 0.1020(3) 0.7974(3) 0.0466(7) Uani 1 1 d . . . . .
H10A H 0.5614 0.1081 0.8264 0.070 Uiso 1 1 d R U . . .
H10B H 0.4188 0.0246 0.7882 0.070 Uiso 1 1 d R U . . .
O11 O 0.4019(9) 0.9467(4) 0.5869(4) 0.122(2) Uani 1 1 d . . . . .
H11A H 0.3625 1.0068 0.5581 0.183 Uiso 1 1 d R U . . .
H11B H 0.5022 0.9713 0.6136 0.183 Uiso 1 1 d R U . . .
O12 O 0.1010(10) 0.8997(6) 0.4592(5) 0.152(3) Uani 1 1 d . . . . .
H12A H 0.1019 0.9504 0.4084 0.229 Uiso 1 1 d R U . . .
H12B H -0.0003 0.8783 0.4764 0.229 Uiso 1 1 d R U . . .

loop_
_atom_site_aniso_label
_atom_site_aniso_U_11
_atom_site_aniso_U_22
_atom_site_aniso_U_33
_atom_site_aniso_U_23
_atom_site_aniso_U_13
_atom_site_aniso_U_12
La1 0.01327(10) 0.01546(10) 0.01542(10) -0.00036(7) -0.00136(6) 0.00042(6)
O1 0.0184(11) 0.0312(13) 0.0265(12) 0.0010(10) -0.0030(9) 0.0102(10)
O2 0.0400(15) 0.0383(15) 0.0337(14) -0.0148(12) -0.0193(12) 0.0213(12)
O3 0.0292(13) 0.0204(12) 0.0312(13) -0.0017(10) 0.0148(10) -0.0004(10)
O4 0.0236(12) 0.0192(12) 0.0268(12) -0.0010(9) 0.0065(10) -0.0033(9)
O5 0.0429(16) 0.0313(14) 0.0447(16) 0.0156(12) 0.0219(13) 0.0132(12)
O6 0.0317(14) 0.0187(12) 0.0485(16) -0.0018(11) -0.0031(12) -0.0007(10)
O7 0.0417(17) 0.0548(19) 0.0369(16) 0.0054(14) -0.0118(13) -0.0189(14)
O8 0.0293(14) 0.075(2) 0.0287(14) 0.0227(14) -0.0073(11) -0.0076(14)
C5 0.0186(15) 0.0199(16) 0.0160(14) 0.0018(12) -0.0006(12) 0.0026(12)
N1 0.0267(15) 0.0215(14) 0.0171(13) -0.0017(11) -0.0012(11) -0.0014(11)
N2 0.0267(15) 0.0315(16) 0.0175(14) -0.0023(12) -0.0036(11) -0.0051(12)
N3 0.0390(18) 0.0358(18) 0.0243(15) 0.0013(13) -0.0143(13) 0.0024(14)
N4 0.0425(19) 0.0243(15) 0.0263(15) 0.0018(12) -0.0160(13) 0.0035(13)
N5 0.0345(17) 0.0250(15) 0.0286(16) -0.0082(13) 0.0104(13) -0.0097(13)
N6 0.0389(9) 0.0386(9) 0.0388(9) 0.0041(5) 0.0033(5) 0.0019(5)
N7 0.043(2) 0.040(2) 0.0395(19) -0.0071(15) 0.0187(16) -0.0194(16)
N8 0.0269(15) 0.0284(16) 0.0258(15) -0.0051(12) 0.0087(12) -0.0105(12)
C1 0.0179(7) 0.0180(7) 0.0181(7) 0.0025(5) 0.0000(5) 0.0023(5)
C2 0.0190(15) 0.0158(15) 0.0196(15) -0.0008(12) -0.0030(12) 0.0041(12)
C3 0.0138(14) 0.0143(14) 0.0147(14) 0.0003(11) -0.0016(11) -0.0004(11)
C4 0.0176(7) 0.0172(7) 0.0175(7) 0.0018(5) 0.0004(5) 0.0022(5)
C6 0.0158(15) 0.0179(15) 0.0174(15) -0.0006(12) -0.0004(12) 0.0006(12)
C7 0.0185(15) 0.0185(15) 0.0164(15) -0.0001(12) 0.0011(12) -0.0035(12)
O9 0.0392(15) 0.0268(13) 0.0357(14) 0.0033(11) 0.0075(12) 0.0035(11)
O10 0.0345(16) 0.0400(17) 0.066(2) 0.0110(15) 0.0072(14) 0.0038(13)
O11 0.238(7) 0.047(2) 0.076(3) 0.010(2) -0.020(4) 0.000(3)
O12 0.235(8) 0.112(5) 0.124(5) 0.042(4) 0.102(5) 0.026(5)

loop_
_atom_type_symbol
_atom_type_description
_atom_type_scat_dispersion_real
_atom_type_scat_dispersion_imag
_atom_type_scat_source
C C 0.0033 0.0016 'International Tables Vol C Tables 4.2.6.8 and 6.1.1.4'
H H 0.0000 0.0000 'International Tables Vol C Tables 4.2.6.8 and 6.1.1.4'
La La -0.2871 2.4523 'International Tables Vol C Tables 4.2.6.8 and 6.1.1.4'
N N 0.0061 0.0033 'International Tables Vol C Tables 4.2.6.8 and 6.1.1.4'
O O 0.0106 0.0060 'International Tables Vol C Tables 4.2.6.8 and 6.1.1.4'

loop_
_geom_angle_atom_site_label_1
_geom_angle_atom_site_label_2
_geom_angle_atom_site_label_3
_geom_angle
_geom_angle_site_symmetry_1
_geom_angle_site_symmetry_3
O1 La1 O4 73.77(8) 2_565 2_665
O1 La1 O6 146.45(8) 2_565 .
O4 La1 O6 139.01(8) 2_665 .
O1 La1 O3 73.59(8) 2_565 1_455
O4 La1 O3 134.81(7) 2_665 1_455
O6 La1 O3 75.01(8) . 1_455
O1 La1 O8 75.83(9) 2_565 .
O4 La1 O8 68.88(8) 2_665 .
O6 La1 O8 117.47(10) . .
O3 La1 O8 130.01(9) 1_455 .
O1 La1 O7 89.76(10) 2_565 .
O4 La1 O7 134.91(9) 2_665 .
O6 La1 O7 70.78(10) . .
O3 La1 O7 74.84(9) 1_455 .
O8 La1 O7 66.43(9) . .
O1 La1 O5 140.31(8) 2_565 .
O4 La1 O5 74.29(8) 2_665 .
O6 La1 O5 70.89(9) . .
O3 La1 O5 145.77(8) 1_455 .
O8 La1 O5 71.08(10) . .
O7 La1 O5 96.45(10) . .
O1 La1 O2 121.37(8) 2_565 .
O4 La1 O2 78.71(9) 2_665 .
O6 La1 O2 71.44(9) . .
O3 La1 O2 92.63(9) 1_455 .
O8 La1 O2 137.23(9) . .
O7 La1 O2 142.10(10) . .
O5 La1 O2 73.87(9) . .
O1 La1 O1 72.69(8) 2_565 .
O4 La1 O1 66.73(7) 2_665 .
O6 La1 O1 109.57(8) . .
O3 La1 O1 74.26(8) 1_455 .
O8 La1 O1 130.91(9) . .
O7 La1 O1 147.70(9) . .
O5 La1 O1 114.49(8) . .
O2 La1 O1 48.90(7) . .
O1 La1 C1 97.30(8) 2_565 .
O4 La1 C1 70.29(8) 2_665 .
O6 La1 C1 90.79(8) . .
O3 La1 C1 83.85(8) 1_455 .
O8 La1 C1 138.89(9) . .
O7 La1 C1 154.67(9) . .
O5 La1 C1 93.53(9) . .
O2 La1 C1 24.11(8) . .
O1 La1 C1 24.81(8) . .
O1 La1 La1 38.06(5) 2_565 2_565
O4 La1 La1 65.08(5) 2_665 2_565
O6 La1 La1 135.42(6) . 2_565
O3 La1 La1 69.92(5) 1_455 2_565
O8 La1 La1 106.09(8) . 2_565
O7 La1 La1 122.90(8) . 2_565
O5 La1 La1 136.53(7) . 2_565
O2 La1 La1 83.42(6) . 2_565
O1 La1 La1 34.63(5) . 2_565
C1 La1 La1 59.31(6) . 2_565
C1 O1 La1 159.0(2) . 2_565
C1 O1 La1 92.38(18) . .
La1 O1 La1 107.31(8) 2_565 .
C1 O2 La1 98.0(2) . .
C5 O3 La1 133.1(2) . 1_655
C5 O4 La1 144.5(2) . 2_665
La1 O5 H5B 120.7 . .
La1 O5 H5C 109.5 . .
H5B O5 H5C 122.7 . .
La1 O6 H6A 109.6 . .
La1 O6 H6B 109.2 . .
H6A O6 H6B 109.5 . .
La1 O7 H7A 109.1 . .
La1 O7 H7B 110.2 . .
H7A O7 H7B 109.5 . .
La1 O8 H8A 109.5 . .
La1 O8 H8B 142.4 . .
H8A O8 H8B 85.0 . .
O3 C5 O4 125.3(3) . .
O3 C5 C4 115.5(3) . .
O4 C5 C4 119.2(3) . .
C6 N1 N2 104.6(3) . .
N3 N2 N1 109.6(3) . .
N2 N3 N4 109.0(3) . .
C6 N4 N3 105.2(3) . .
C7 N5 N6 106.5(3) . .
C7 N5 H5A 126.7 . .
N6 N5 H5A 126.7 . .
N7 N6 N5 110.5(3) . .
N6 N7 N8 106.3(3) . .
C7 N8 N7 108.5(3) . .
O2 C1 O1 120.6(3) . .
O2 C1 C2 121.5(3) . .
O1 C1 C2 117.9(3) . .
O2 C1 La1 57.93(17) . .
O1 C1 La1 62.81(16) . .
C2 C1 La1 174.4(2) . .
C1 C2 C3 114.6(2) . .
C1 C2 H2A 108.6 . .
C3 C2 H2A 108.6 . .
C1 C2 H2B 108.6 . .
C3 C2 H2B 108.6 . .
H2A C2 H2B 107.6 . .
C6 C3 C4 109.7(2) . .
C6 C3 C7 107.2(2) . .
C4 C3 C7 108.3(2) . .
C6 C3 C2 109.8(2) . .
C4 C3 C2 114.2(2) . .
C7 C3 C2 107.4(2) . .
C5 C4 C3 116.1(2) . .
C5 C4 H4A 108.2 . .
C3 C4 H4A 108.2 . .
C5 C4 H4B 108.2 . .
C3 C4 H4B 108.2 . .
H4A C4 H4B 107.4 . .
N1 C6 N4 111.7(3) . .
N1 C6 C3 126.1(3) . .
N4 C6 C3 122.2(3) . .
N5 C7 N8 108.2(3) . .
N5 C7 C3 127.8(3) . .
N8 C7 C3 123.8(3) . .
H9A O9 H9B 109.5 . .
H10A O10 H10B 109.5 . .
H11A O11 H11B 109.5 . .
H12A O12 H12B 109.5 . .

loop_
_geom_bond_atom_site_label_1
_geom_bond_atom_site_label_2
_geom_bond_distance
_geom_bond_site_symmetry_2
La1 O1 2.474(2) 2_565
La1 O4 2.512(2) 2_665
La1 O6 2.530(2) .
La1 O3 2.535(2) 1_455
La1 O8 2.571(3) .
La1 O7 2.563(3) .
La1 O5 2.563(3) .
La1 O2 2.580(2) .
La1 O1 2.684(2) .
La1 C1 3.015(3) .
La1 La1 4.1565(5) 2_565
O1 C1 1.266(4) .
O1 La1 2.474(2) 2_565
O2 C1 1.244(4) .
O3 C5 1.268(4) .
O3 La1 2.535(2) 1_655
O4 C5 1.250(4) .
O4 La1 2.512(2) 2_665
O5 H5B 0.8561 .
O5 H5C 0.8509 .
O6 H6A 0.8498 .
O6 H6B 0.8500 .
O7 H7A 0.8500 .
O7 H7B 0.8500 .
O8 H8A 0.8500 .
O8 H8B 1.0353 .
C5 C4 1.521(4) .
N1 C6 1.324(4) .
N1 N2 1.345(4) .
N2 N3 1.314(4) .
N3 N4 1.336(4) .
N4 C6 1.332(4) .
N5 C7 1.310(4) .
N5 N6 1.350(4) .
N5 H5A 0.8600 .
N6 N7 1.295(5) .
N7 N8 1.345(4) .
N8 C7 1.337(4) .
C1 C2 1.521(4) .
C2 C3 1.554(4) .
C2 H2A 0.9700 .
C2 H2B 0.9700 .
C3 C6 1.516(4) .
C3 C4 1.545(4) .
C3 C7 1.518(4) .
C4 H4A 0.9700 .
C4 H4B 0.9700 .
O9 H9A 0.8499 .
O9 H9B 0.8500 .
O10 H10A 0.8500 .
O10 H10B 0.8501 .
O11 H11A 0.8499 .
O11 H11B 0.8501 .
O12 H12A 0.8500 .
O12 H12B 0.8501 .

loop_
_geom_torsion_atom_site_label_1
_geom_torsion_atom_site_label_2
_geom_torsion_atom_site_label_3
_geom_torsion_atom_site_label_4
_geom_torsion
_geom_torsion_site_symmetry_1
_geom_torsion_site_symmetry_2
_geom_torsion_site_symmetry_3
_geom_torsion_site_symmetry_4
La1 O3 C5 O4 -21.0(5) 1_655 . . .
La1 O3 C5 C4 158.7(2) 1_655 . . .
La1 O4 C5 O3 12.5(6) 2_665 . . .
La1 O4 C5 C4 -167.2(2) 2_665 . . .
C6 N1 N2 N3 -0.9(4) . . . .
N1 N2 N3 N4 0.4(4) . . . .
N2 N3 N4 C6 0.3(4) . . . .
C7 N5 N6 N7 0.2(5) . . . .
N5 N6 N7 N8 0.0(5) . . . .
N6 N7 N8 C7 -0.1(5) . . . .
La1 O2 C1 O1 4.0(3) . . . .
La1 O2 C1 C2 -173.5(2) . . . .
La1 O1 C1 O2 -163.6(4) 2_565 . . .
La1 O1 C1 O2 -3.9(3) . . . .
La1 O1 C1 C2 14.0(8) 2_565 . . .
La1 O1 C1 C2 173.8(2) . . . .
La1 O1 C1 La1 -159.8(6) 2_565 . . .
O2 C1 C2 C3 -40.8(4) . . . .
O1 C1 C2 C3 141.6(3) . . . .
C1 C2 C3 C6 -168.6(3) . . . .
C1 C2 C3 C4 67.8(3) . . . .
C1 C2 C3 C7 -52.3(3) . . . .
O3 C5 C4 C3 -173.7(3) . . . .
O4 C5 C4 C3 6.1(4) . . . .
C6 C3 C4 C5 -62.2(3) . . . .
C7 C3 C4 C5 -178.9(3) . . . .
C2 C3 C4 C5 61.5(3) . . . .
N2 N1 C6 N4 1.1(4) . . . .
N2 N1 C6 C3 -178.8(3) . . . .
N3 N4 C6 N1 -0.9(4) . . . .
N3 N4 C6 C3 179.0(3) . . . .
C4 C3 C6 N1 118.2(3) . . . .
C7 C3 C6 N1 -124.4(3) . . . .
C2 C3 C6 N1 -8.1(4) . . . .
C4 C3 C6 N4 -61.7(4) . . . .
C7 C3 C6 N4 55.6(4) . . . .
C2 C3 C6 N4 172.0(3) . . . .
N6 N5 C7 N8 -0.3(4) . . . .
N6 N5 C7 C3 -176.7(3) . . . .
N7 N8 C7 N5 0.3(4) . . . .
N7 N8 C7 C3 176.9(3) . . . .
C6 C3 C7 N5 -136.1(4) . . . .
C4 C3 C7 N5 -17.8(5) . . . .
C2 C3 C7 N5 106.0(4) . . . .
C6 C3 C7 N8 48.0(4) . . . .
C4 C3 C7 N8 166.3(3) . . . .
C2 C3 C7 N8 -70.0(4) . . . .
